data_1503956
loop_
_publ_author_name
'Erdyakov, Sergey Yu'
'Ignatenko, Anatolii V.'
'Potapova, Tamara V.'
'Lyssenko, Konstantin A.'
'Gurskii, Mikhail E.'
'Bubnov, Yuri N.'

_publ_section_title
;
 Design of bicyclic and cage boron compounds based on allylboration of
 acetylenes with allyldichloroboranes.
;
_journal_issue 13
_journal_name_full 'Organic letters'
_journal_page_first 2872
_journal_page_last 2875
_journal_paper_doi 10.1021/ol900793r
_journal_volume 11
_journal_year 2009
_chemical_formula_moiety 'C15 H23 B O2'
_chemical_formula_sum 'C15 H23 B O2'
_chemical_formula_weight 246.14
_chemical_name_systematic
; 
 ? 
;
_space_group_IT_number 2
_symmetry_cell_setting triclinic
_symmetry_space_group_name_Hall '-P 1'
_symmetry_space_group_name_H-M 'P -1'
_atom_sites_solution_hydrogens geom
_atom_sites_solution_primary direct
_atom_sites_solution_secondary difmap
_audit_creation_method SHELXL-97
_cell_angle_alpha 68.1100(10)
_cell_angle_beta 78.3250(10)
_cell_angle_gamma 84.5220(10)
_cell_formula_units_Z 4
_cell_length_a 9.4826(6)
_cell_length_b 11.5606(8)
_cell_length_c 14.2207(9)
_cell_measurement_reflns_used 582
_cell_measurement_temperature 100(2)
_cell_measurement_theta_max 28
_cell_measurement_theta_min 3
_cell_volume 1416.27(16)
_computing_cell_refinement 'Bruker SAINT'
_computing_data_collection 'Bruker APEX II'
_computing_data_reduction 'Bruker SAINT'
_computing_molecular_graphics 'Bruker SHELXTL'
_computing_publication_material 'Bruker SHELXTL'
_computing_structure_refinement 'SHELXL-97 (Sheldrick, 1997)'
_computing_structure_solution 'SHELXS-97 (Sheldrick, 1997)'
_diffrn_ambient_temperature 100(2)
_diffrn_measured_fraction_theta_full 0.996
_diffrn_measured_fraction_theta_max 0.996
_diffrn_measurement_device_type 'Bruker APEX II CCD area detector''
_diffrn_measurement_method 'omega scans'
_diffrn_radiation_monochromator graphite
_diffrn_radiation_source 'fine-focus sealed tube'
_diffrn_radiation_type MoK\a
_diffrn_radiation_wavelength 0.71073
_diffrn_reflns_av_R_equivalents 0.0335
_diffrn_reflns_av_sigmaI/netI 0.0508
_diffrn_reflns_limit_h_max 12
_diffrn_reflns_limit_h_min -12
_diffrn_reflns_limit_k_max 15
_diffrn_reflns_limit_k_min -15
_diffrn_reflns_limit_l_max 18
_diffrn_reflns_limit_l_min -18
_diffrn_reflns_number 15871
_diffrn_reflns_theta_full 28.00
_diffrn_reflns_theta_max 28.00
_diffrn_reflns_theta_min 1.90
_exptl_absorpt_coefficient_mu 0.073
_exptl_absorpt_correction_T_max 0.986
_exptl_absorpt_correction_T_min 0.979
_exptl_absorpt_correction_type multi-scan
_exptl_absorpt_process_details SADABS
_exptl_crystal_colour colorless
_exptl_crystal_density_diffrn 1.154
_exptl_crystal_density_method 'not measured'
_exptl_crystal_description prism
_exptl_crystal_F_000 536
_exptl_crystal_size_max 0.34
_exptl_crystal_size_mid 0.20
_exptl_crystal_size_min 0.20
_refine_diff_density_max 0.202
_refine_diff_density_min -0.241
_refine_diff_density_rms 0.064
_refine_ls_extinction_method none
_refine_ls_goodness_of_fit_ref 1.006
_refine_ls_hydrogen_treatment mixed
_refine_ls_matrix_type full
_refine_ls_number_parameters 333
_refine_ls_number_reflns 6821
_refine_ls_number_restraints 0
_refine_ls_restrained_S_all 1.006
_refine_ls_R_factor_all 0.0896
_refine_ls_R_factor_gt 0.0568
_refine_ls_shift/su_max 0.000
_refine_ls_shift/su_mean 0.000
_refine_ls_structure_factor_coef Fsqd
_refine_ls_weighting_details 'calc w=1/[\s^2^(Fo^2^)+(0.0898P)^2^+0.6697P] where P=(Fo^2^+2Fc^2^)/3'
_refine_ls_weighting_scheme calc
_refine_ls_wR_factor_gt 0.1444
_refine_ls_wR_factor_ref 0.1680
_reflns_number_gt 4716
_reflns_number_total 6821
_reflns_threshold_expression I>2\s(I)
_cod_data_source_file ol900793r_si_002.cif
_cod_data_source_block a
_cod_depositor_comments
;
The following automatic conversions were performed:

'_symmetry_cell_setting' value 'Triclinic' changed to 'triclinic'
according to /home/saulius/struct/CIF-dictionaries/cif_core.dic
dictionary named 'cif_core.dic' version 2.4.2 from 2011-04-26.

Automatic conversion script
Id: cif_fix_values 1715 2011-07-08 13:25:40Z adriana 
;
_cod_database_code 1503956

loop_
_symmetry_equiv_pos_as_xyz
'x, y, z'
'-x, -y, -z'

loop_
_atom_site_label
_atom_site_type_symbol
_atom_site_fract_x
_atom_site_fract_y
_atom_site_fract_z
_atom_site_U_iso_or_equiv
_atom_site_adp_type
_atom_site_occupancy
_atom_site_symmetry_multiplicity
_atom_site_calc_flag
_atom_site_refinement_flags
O1' O -0.18683(14) 0.51292(12) 0.42880(10) 0.0169(3) Uani 1 1 d .
C1' C -0.4415(2) 0.80227(17) 0.43091(14) 0.0153(4) Uani 1 1 d .
H1'A H -0.5057 0.8481 0.3803 0.018 Uiso 1 1 calc R
O2' O -0.11501(13) 0.68081(11) 0.47439(10) 0.0144(3) Uani 1 1 d .
C2' C -0.3393(2) 0.71600(17) 0.38669(14) 0.0159(4) Uani 1 1 d .
H2'A H -0.2711 0.7677 0.3262 0.019 Uiso 1 1 calc R
H2'B H -0.3964 0.6688 0.3626 0.019 Uiso 1 1 calc R
B3' B -0.2491(2) 0.61891(19) 0.46860(16) 0.0143(4) Uani 1 1 d .
C4' C -0.34268(19) 0.55911(16) 0.58137(14) 0.0147(4) Uani 1 1 d .
H4'A H -0.3998 0.4907 0.5832 0.018 Uiso 1 1 calc R
H4'B H -0.2768 0.5225 0.6314 0.018 Uiso 1 1 calc R
C5' C -0.44638(19) 0.65455(16) 0.61506(14) 0.0133(4) Uani 1 1 d .
C6' C -0.36012(19) 0.74942(17) 0.62763(14) 0.0141(4) Uani 1 1 d .
H6'A H -0.3316 0.7297 0.6923 0.017 Uiso 1 1 calc R
C7' C -0.32138(19) 0.85853(17) 0.55454(14) 0.0149(4) Uani 1 1 d .
C8' C -0.3605(2) 0.89902(17) 0.44908(14) 0.0173(4) Uani 1 1 d .
H8'A H -0.2710 0.9200 0.3969 0.021 Uiso 1 1 calc R
H8'B H -0.4209 0.9761 0.4378 0.021 Uiso 1 1 calc R
C9' C -0.53632(19) 0.72331(17) 0.53180(14) 0.0153(4) Uani 1 1 d .
H9'A H -0.6089 0.7780 0.5563 0.018 Uiso 1 1 calc R
H9'B H -0.5882 0.6619 0.5189 0.018 Uiso 1 1 calc R
C10' C -0.5465(2) 0.58799(18) 0.71704(15) 0.0192(4) Uani 1 1 d .
H10A H -0.6118 0.6493 0.7370 0.029 Uiso 1 1 calc R
H10B H -0.4890 0.5453 0.7707 0.029 Uiso 1 1 calc R
H10C H -0.6029 0.5268 0.7087 0.029 Uiso 1 1 calc R
C11' C -0.2322(2) 0.94818(18) 0.56994(17) 0.0222(4) Uani 1 1 d .
H11A H -0.2149 0.9152 0.6410 0.033 Uiso 1 1 calc R
H11B H -0.2836 1.0288 0.5568 0.033 Uiso 1 1 calc R
H11C H -0.1399 0.9592 0.5222 0.033 Uiso 1 1 calc R
C12' C -0.0729(2) 0.53362(18) 0.35783(14) 0.0175(4) Uani 1 1 d .
C13' C 0.0141(2) 0.63421(19) 0.33396(15) 0.0197(4) Uani 1 1 d .
H13A H 0.0838 0.6600 0.2723 0.024 Uiso 1 1 calc R
C14' C -0.00315(19) 0.69629(17) 0.40254(14) 0.0161(4) Uani 1 1 d .
C15' C -0.0346(2) 0.4378(2) 0.30952(17) 0.0242(4) Uani 1 1 d .
H15A H -0.1227 0.4004 0.3088 0.036 Uiso 1 1 calc R
H15B H 0.0272 0.3729 0.3493 0.036 Uiso 1 1 calc R
H15C H 0.0168 0.4772 0.2387 0.036 Uiso 1 1 calc R
C16' C 0.1098(2) 0.77688(19) 0.40307(16) 0.0230(4) Uani 1 1 d .
H16A H 0.0642 0.8442 0.4256 0.034 Uiso 1 1 calc R
H16B H 0.1663 0.8127 0.3335 0.034 Uiso 1 1 calc R
H16C H 0.1734 0.7268 0.4505 0.034 Uiso 1 1 calc R
O1 O 0.27307(15) -0.06680(12) 0.05428(10) 0.0194(3) Uani 1 1 d .
C1 C 0.0891(2) 0.26487(19) -0.05509(16) 0.0245(4) Uani 1 1 d .
H1A H 0.0477 0.2945 -0.1196 0.029 Uiso 1 1 calc R
O2 O 0.36777(14) 0.11324(12) 0.07092(10) 0.0183(3) Uani 1 1 d .
C2 C 0.1885(2) 0.14948(19) -0.05352(16) 0.0240(4) Uani 1 1 d .
H2A H 0.2787 0.1787 -0.1035 0.029 Uiso 1 1 calc R
H2B H 0.1404 0.0961 -0.0776 0.029 Uiso 1 1 calc R
B3 B 0.2297(2) 0.0660(2) 0.05535(17) 0.0176(4) Uani 1 1 d .
C4 C 0.1027(2) 0.05588(17) 0.15140(15) 0.0181(4) Uani 1 1 d .
H4A H 0.0343 -0.0078 0.1589 0.022 Uiso 1 1 calc R
H4B H 0.1440 0.0281 0.2151 0.022 Uiso 1 1 calc R
C5 C 0.0207(2) 0.18084(18) 0.13883(15) 0.0186(4) Uani 1 1 d .
C6 C 0.1227(2) 0.27489(17) 0.13652(15) 0.0176(4) Uani 1 1 d .
H6A H 0.1400 0.2725 0.2007 0.021 Uiso 1 1 calc R
C7 C 0.1900(2) 0.36048(17) 0.05186(16) 0.0188(4) Uani 1 1 d .
C8 C 0.1687(3) 0.37332(19) -0.05346(16) 0.0271(5) Uani 1 1 d .
H8A H 0.2642 0.3802 -0.0987 0.033 Uiso 1 1 calc R
H8B H 0.1139 0.4517 -0.0824 0.033 Uiso 1 1 calc R
C9 C -0.0353(2) 0.22793(19) 0.03693(16) 0.0216(4) Uani 1 1 d .
H9A H -0.0911 0.1617 0.0338 0.026 Uiso 1 1 calc R
H9B H -0.1006 0.3009 0.0335 0.026 Uiso 1 1 calc R
C10 C -0.1056(2) 0.1647(2) 0.22911(19) 0.0293(5) Uani 1 1 d .
H10D H -0.1587 0.2441 0.2188 0.044 Uiso 1 1 calc R
H10E H -0.0685 0.1381 0.2937 0.044 Uiso 1 1 calc R
H10F H -0.1702 0.1014 0.2324 0.044 Uiso 1 1 calc R
C11 C 0.2956(2) 0.44720(19) 0.05481(18) 0.0279(5) Uani 1 1 d .
H11D H 0.2901 0.4411 0.1261 0.042 Uiso 1 1 calc R
H11E H 0.2724 0.5330 0.0125 0.042 Uiso 1 1 calc R
H11F H 0.3932 0.4242 0.0278 0.042 Uiso 1 1 calc R
C12 C 0.4414(2) 0.03723(19) 0.13604(15) 0.0186(4) Uani 1 1 d .
C13 C 0.4273(2) -0.09161(19) 0.17031(15) 0.0213(4) Uani 1 1 d .
H13B H 0.4672 -0.1460 0.2277 0.026 Uiso 1 1 calc R
C14 C 0.3526(2) -0.13767(18) 0.11747(15) 0.0190(4) Uani 1 1 d .
C15 C 0.5491(2) 0.0932(2) 0.16898(17) 0.0249(5) Uani 1 1 d .
H15D H 0.5574 0.1822 0.1267 0.037 Uiso 1 1 calc R
H15E H 0.6429 0.0512 0.1603 0.037 Uiso 1 1 calc R
H15F H 0.5177 0.0831 0.2416 0.037 Uiso 1 1 calc R
C16 C 0.3697(2) -0.27006(18) 0.12462(17) 0.0243(4) Uani 1 1 d .
H16D H 0.2843 -0.2943 0.1080 0.036 Uiso 1 1 calc R
H16E H 0.3809 -0.3238 0.1948 0.036 Uiso 1 1 calc R
H16F H 0.4552 -0.2791 0.0758 0.036 Uiso 1 1 calc R

loop_
_atom_site_aniso_label
_atom_site_aniso_U_11
_atom_site_aniso_U_22
_atom_site_aniso_U_33
_atom_site_aniso_U_23
_atom_site_aniso_U_13
_atom_site_aniso_U_12
O1' 0.0168(7) 0.0166(7) 0.0191(7) -0.0096(5) -0.0005(5) -0.0014(5)
C1' 0.0160(9) 0.0167(9) 0.0145(9) -0.0063(7) -0.0043(7) 0.0004(7)
O2' 0.0126(6) 0.0149(6) 0.0150(6) -0.0055(5) 0.0003(5) -0.0033(5)
C2' 0.0154(9) 0.0189(9) 0.0151(9) -0.0084(7) -0.0011(7) -0.0025(7)
B3' 0.0134(9) 0.0135(9) 0.0180(10) -0.0086(8) -0.0005(8) -0.0031(7)
C4' 0.0137(8) 0.0123(8) 0.0178(9) -0.0054(7) -0.0016(7) -0.0018(7)
C5' 0.0122(8) 0.0129(8) 0.0141(9) -0.0045(7) -0.0012(7) -0.0015(6)
C6' 0.0148(8) 0.0151(8) 0.0145(9) -0.0078(7) -0.0036(7) 0.0014(7)
C7' 0.0141(8) 0.0141(8) 0.0188(9) -0.0087(7) -0.0027(7) -0.0005(7)
C8' 0.0210(9) 0.0131(9) 0.0157(9) -0.0038(7) -0.0012(7) -0.0022(7)
C9' 0.0118(8) 0.0167(9) 0.0187(9) -0.0077(7) -0.0033(7) -0.0009(7)
C10' 0.0158(9) 0.0187(9) 0.0188(10) -0.0046(8) 0.0028(8) -0.0019(7)
C11' 0.0259(10) 0.0170(9) 0.0276(11) -0.0100(8) -0.0082(9) -0.0033(8)
C12' 0.0164(9) 0.0227(10) 0.0142(9) -0.0078(7) -0.0046(7) 0.0050(7)
C13' 0.0164(9) 0.0247(10) 0.0139(9) -0.0049(8) 0.0020(7) 0.0006(8)
C14' 0.0134(8) 0.0147(9) 0.0150(9) 0.0001(7) -0.0020(7) -0.0007(7)
C15' 0.0264(11) 0.0290(11) 0.0241(11) -0.0183(9) -0.0068(9) 0.0081(9)
C16' 0.0177(10) 0.0209(10) 0.0258(11) -0.0034(8) -0.0009(8) -0.0069(8)
O1 0.0227(7) 0.0172(7) 0.0205(7) -0.0085(6) -0.0056(6) 0.0000(5)
C1 0.0332(12) 0.0228(10) 0.0194(10) -0.0060(8) -0.0113(9) -0.0030(9)
O2 0.0170(7) 0.0188(7) 0.0190(7) -0.0071(5) -0.0018(5) -0.0025(5)
C2 0.0308(11) 0.0229(10) 0.0198(10) -0.0096(8) -0.0034(9) -0.0028(8)
B3 0.0204(11) 0.0148(10) 0.0201(11) -0.0077(8) -0.0065(9) -0.0003(8)
C4 0.0172(9) 0.0166(9) 0.0215(10) -0.0067(8) -0.0045(8) -0.0036(7)
C5 0.0155(9) 0.0201(9) 0.0215(10) -0.0078(8) -0.0047(8) -0.0021(7)
C6 0.0169(9) 0.0179(9) 0.0215(10) -0.0105(8) -0.0061(8) 0.0023(7)
C7 0.0201(9) 0.0127(9) 0.0261(10) -0.0083(8) -0.0086(8) 0.0022(7)
C8 0.0378(12) 0.0186(10) 0.0226(11) -0.0026(8) -0.0075(9) -0.0063(9)
C9 0.0170(9) 0.0218(10) 0.0303(11) -0.0112(8) -0.0122(8) 0.0032(8)
C10 0.0183(10) 0.0341(12) 0.0363(13) -0.0169(10) 0.0023(9) -0.0021(9)
C11 0.0319(12) 0.0159(10) 0.0373(13) -0.0076(9) -0.0117(10) -0.0037(8)
C12 0.0145(9) 0.0267(10) 0.0148(9) -0.0098(8) 0.0019(7) -0.0016(7)
C13 0.0229(10) 0.0238(10) 0.0152(9) -0.0059(8) -0.0022(8) 0.0011(8)
C14 0.0193(9) 0.0171(9) 0.0154(9) -0.0030(7) 0.0029(7) -0.0005(7)
C15 0.0192(10) 0.0352(12) 0.0251(11) -0.0155(9) -0.0043(8) -0.0049(9)
C16 0.0290(11) 0.0143(9) 0.0247(11) -0.0045(8) 0.0002(9) 0.0010(8)

loop_
_atom_type_symbol
_atom_type_description
_atom_type_scat_dispersion_real
_atom_type_scat_dispersion_imag
_atom_type_scat_source
C C 0.0033 0.0016 'International Tables Vol C Tables 4.2.6.8 and 6.1.1.4'
H H 0.0000 0.0000 'International Tables Vol C Tables 4.2.6.8 and 6.1.1.4'
B B 0.0013 0.0007 'International Tables Vol C Tables 4.2.6.8 and 6.1.1.4'
O O 0.0106 0.0060 'International Tables Vol C Tables 4.2.6.8 and 6.1.1.4'

loop_
_geom_angle_atom_site_label_1
_geom_angle_atom_site_label_2
_geom_angle_atom_site_label_3
_geom_angle
C12' O1' B3' 118.85(15)
C9' C1' C8' 110.24(15)
C9' C1' C2' 109.43(15)
C8' C1' C2' 112.57(15)
C9' C1' H1'A 108.1
C8' C1' H1'A 108.2
C2' C1' H1'A 108.2
C14' O2' B3' 119.23(14)
C1' C2' B3' 113.32(15)
C1' C2' H2'A 108.9
B3' C2' H2'A 108.9
C1' C2' H2'B 108.9
B3' C2' H2'B 108.9
H2'A C2' H2'B 107.7
O2' B3' O1' 104.59(14)
O2' B3' C4' 109.65(15)
O1' B3' C4' 109.12(14)
O2' B3' C2' 110.99(15)
O1' B3' C2' 108.73(15)
C4' B3' C2' 113.37(15)
C5' C4' B3' 113.30(15)
C5' C4' H4'A 108.9
B3' C4' H4'A 108.9
C5' C4' H4'B 108.9
B3' C4' H4'B 108.9
H4'A C4' H4'B 107.7
C6' C5' C9' 108.24(14)
C6' C5' C10' 109.53(15)
C9' C5' C10' 109.48(15)
C6' C5' C4' 109.64(14)
C9' C5' C4' 109.48(15)
C10' C5' C4' 110.43(15)
C7' C6' C5' 124.49(17)
C7' C6' H6'A 117.8
C5' C6' H6'A 117.8
C6' C7' C11' 122.45(17)
C6' C7' C8' 122.12(16)
C11' C7' C8' 115.41(16)
C7' C8' C1' 115.17(15)
C7' C8' H8'A 108.5
C1' C8' H8'A 108.5
C7' C8' H8'B 108.5
C1' C8' H8'B 108.5
H8'A C8' H8'B 107.5
C5' C9' C1' 111.37(15)
C5' C9' H9'A 109.3
C1' C9' H9'A 109.4
C5' C9' H9'B 109.3
C1' C9' H9'B 109.4
H9'A C9' H9'B 108.0
C5' C10' H10A 109.5
C5' C10' H10B 109.5
H10A C10' H10B 109.5
C5' C10' H10C 109.4
H10A C10' H10C 109.5
H10B C10' H10C 109.5
C7' C11' H11A 109.5
C7' C11' H11B 109.5
H11A C11' H11B 109.5
C7' C11' H11C 109.5
H11A C11' H11C 109.5
H11B C11' H11C 109.5
O1' C12' C13' 121.63(17)
O1' C12' C15' 116.07(18)
C13' C12' C15' 122.12(18)
C12' C13' C14' 118.29(17)
C12' C13' H13A 120.8
C14' C13' H13A 120.9
O2' C14' C13' 121.56(17)
O2' C14' C16' 115.76(17)
C13' C14' C16' 122.53(17)
C12' C15' H15A 109.5
C12' C15' H15B 109.5
H15A C15' H15B 109.5
C12' C15' H15C 109.4
H15A C15' H15C 109.5
H15B C15' H15C 109.5
C14' C16' H16A 109.6
C14' C16' H16B 109.5
H16A C16' H16B 109.4
C14' C16' H16C 109.6
H16A C16' H16C 109.4
H16B C16' H16C 109.4
C14 O1 B3 119.14(15)
C9 C1 C8 109.04(17)
C9 C1 C2 109.96(17)
C8 C1 C2 113.15(18)
C9 C1 H1A 108.2
C8 C1 H1A 108.2
C2 C1 H1A 108.2
C12 O2 B3 118.73(15)
C1 C2 B3 115.65(17)
C1 C2 H2A 108.4
B3 C2 H2A 108.4
C1 C2 H2B 108.4
B3 C2 H2B 108.4
H2A C2 H2B 107.4
O2 B3 O1 104.11(14)
O2 B3 C2 111.10(16)
O1 B3 C2 108.09(16)
O2 B3 C4 109.72(15)
O1 B3 C4 109.38(15)
C2 B3 C4 113.94(17)
C5 C4 B3 112.30(16)
C5 C4 H4A 109.1
B3 C4 H4A 109.1
C5 C4 H4B 109.2
B3 C4 H4B 109.1
H4A C4 H4B 107.9
C6 C5 C9 109.01(16)
C6 C5 C10 109.23(16)
C9 C5 C10 109.96(16)
C6 C5 C4 109.01(15)
C9 C5 C4 109.18(16)
C10 C5 C4 110.42(16)
C7 C6 C5 125.07(18)
C7 C6 H6A 117.5
C5 C6 H6A 117.5
C6 C7 C11 122.32(19)
C6 C7 C8 121.77(18)
C11 C7 C8 115.88(18)
C7 C8 C1 114.15(17)
C7 C8 H8A 108.7
C1 C8 H8A 108.7
C7 C8 H8B 108.7
C1 C8 H8B 108.7
H8A C8 H8B 107.6
C1 C9 C5 110.98(16)
C1 C9 H9A 109.4
C5 C9 H9A 109.4
C1 C9 H9B 109.4
C5 C9 H9B 109.4
H9A C9 H9B 108.0
C5 C10 H10D 109.5
C5 C10 H10E 109.5
H10D C10 H10E 109.5
C5 C10 H10F 109.5
H10D C10 H10F 109.5
H10E C10 H10F 109.5
C7 C11 H11D 109.5
C7 C11 H11E 109.5
H11D C11 H11E 109.5
C7 C11 H11F 109.5
H11D C11 H11F 109.5
H11E C11 H11F 109.5
O2 C12 C13 121.90(18)
O2 C12 C15 116.72(18)
C13 C12 C15 121.29(18)
C14 C13 C12 117.66(18)
C14 C13 H13B 121.2
C12 C13 H13B 121.2
O1 C14 C13 122.00(18)
O1 C14 C16 116.18(18)
C13 C14 C16 121.64(18)
C12 C15 H15D 109.5
C12 C15 H15E 109.5
H15D C15 H15E 109.5
C12 C15 H15F 109.5
H15D C15 H15F 109.5
H15E C15 H15F 109.5
C14 C16 H16D 109.5
C14 C16 H16E 109.4
H16D C16 H16E 109.5
C14 C16 H16F 109.5
H16D C16 H16F 109.5
H16E C16 H16F 109.5

loop_
_geom_bond_atom_site_label_1
_geom_bond_atom_site_label_2
_geom_bond_distance
O1' C12' 1.293(2)
O1' B3' 1.554(2)
C1' C9' 1.536(3)
C1' C8' 1.539(3)
C1' C2' 1.538(3)
C1' H1'A 1.0000
O2' C14' 1.289(2)
O2' B3' 1.548(2)
C2' B3' 1.610(3)
C2' H2'A 0.9900
C2' H2'B 0.9900
B3' C4' 1.598(3)
C4' C5' 1.552(2)
C4' H4'A 0.9900
C4' H4'B 0.9900
C5' C6' 1.510(2)
C5' C9' 1.529(2)
C5' C10' 1.532(2)
C6' C7' 1.328(3)
C6' H6'A 0.9500
C7' C11' 1.499(3)
C7' C8' 1.508(3)
C8' H8'A 0.9900
C8' H8'B 0.9900
C9' H9'A 0.9900
C9' H9'B 0.9900
C10' H10A 0.9800
C10' H10B 0.9800
C10' H10C 0.9800
C11' H11A 0.9800
C11' H11B 0.9800
C11' H11C 0.9800
C12' C13' 1.387(3)
C12' C15' 1.490(3)
C13' C14' 1.388(3)
C13' H13A 0.9500
C14' C16' 1.488(3)
C15' H15A 0.9800
C15' H15B 0.9800
C15' H15C 0.9800
C16' H16A 0.9807
C16' H16B 0.9807
C16' H16C 0.9807
O1 C14 1.286(2)
O1 B3 1.556(2)
C1 C9 1.530(3)
C1 C8 1.534(3)
C1 C2 1.554(3)
C1 H1A 1.0000
O2 C12 1.287(2)
O2 B3 1.551(2)
C2 B3 1.593(3)
C2 H2A 0.9900
C2 H2B 0.9900
B3 C4 1.603(3)
C4 C5 1.540(3)
C4 H4A 0.9900
C4 H4B 0.9900
C5 C6 1.510(3)
C5 C9 1.532(3)
C5 C10 1.536(3)
C6 C7 1.325(3)
C6 H6A 0.9500
C7 C11 1.500(3)
C7 C8 1.502(3)
C8 H8A 0.9900
C8 H8B 0.9900
C9 H9A 0.9900
C9 H9B 0.9900
C10 H10D 0.9800
C10 H10E 0.9800
C10 H10F 0.9800
C11 H11D 0.9800
C11 H11E 0.9800
C11 H11F 0.9800
C12 C13 1.394(3)
C12 C15 1.492(3)
C13 C14 1.391(3)
C13 H13B 0.9500
C14 C16 1.491(3)
C15 H15D 0.9801
C15 H15E 0.9801
C15 H15F 0.9801
C16 H16D 0.9800
C16 H16E 0.9800
C16 H16F 0.9800
